data_7045914
loop_
_publ_author_name
'Walewska, Ma\/lgorzata'
'Baumgartner, Judith'
'Marschner, Christoph'
'Albers, Lena'
'M\"uller, Thomas'

_publ_section_title
;
 Spirocyclic germanes via transannular insertion reactions of vinyl
 germylenes into Si-Si bonds.
;
_journal_issue 17
_journal_name_full 'Dalton transactions (Cambridge, England : 2003)'
_journal_page_first 5985
_journal_page_last 5996
_journal_paper_doi 10.1039/c8dt00315g
_journal_volume 47
_journal_year 2018
_chemical_formula_sum 'C30 H58 Ge Si8'
_chemical_formula_weight 716.07
_space_group_IT_number 14
_space_group_name_Hall '-P 2yn'
_space_group_name_H-M_alt 'P 1 21/n 1'
_symmetry_cell_setting monoclinic
_symmetry_space_group_name_Hall '-P 2yn'
_symmetry_space_group_name_H-M 'P 1 21/n 1'
_atom_sites_solution_hydrogens geom
_atom_sites_solution_primary direct
_atom_sites_solution_secondary difmap
_audit_creation_method SHELXL-97
_audit_update_record
;
2016-01-27 deposited with the CCDC.
2018-03-23 downloaded from the CCDC.
;
_cell_angle_alpha 90.00
_cell_angle_beta 96.252(5)
_cell_angle_gamma 90.00
_cell_formula_units_Z 4
_cell_length_a 10.786(3)
_cell_length_b 35.733(10)
_cell_length_c 10.841(3)
_cell_measurement_reflns_used 9843
_cell_measurement_temperature 100(2)
_cell_measurement_theta_max 52.538
_cell_measurement_theta_min 4.371
_cell_volume 4153(2)
_computing_cell_refinement 'Bruker SMART'
_computing_data_collection 'Bruker SMART'
_computing_data_reduction 'Bruker SAINT'
_computing_molecular_graphics 'Bruker SHELXTL'
_computing_publication_material 'Bruker SHELXTL'
_computing_structure_refinement 'SHELXL-97 (Sheldrick, 1997)'
_computing_structure_solution 'SHELXS-97 (Sheldrick, 1990)'
_diffrn_ambient_temperature 100(2)
_diffrn_measured_fraction_theta_full 0.990
_diffrn_measured_fraction_theta_max 0.990
_diffrn_measurement_device_type 'SMART APEX'
_diffrn_measurement_method '\w scans'
_diffrn_radiation_monochromator graphite
_diffrn_radiation_source 'fine-focus sealed tube'
_diffrn_radiation_type MoK\a
_diffrn_radiation_wavelength 0.71073
_diffrn_reflns_av_R_equivalents 0.0620
_diffrn_reflns_av_sigmaI/netI 0.0557
_diffrn_reflns_limit_h_max 13
_diffrn_reflns_limit_h_min -13
_diffrn_reflns_limit_k_max 44
_diffrn_reflns_limit_k_min -44
_diffrn_reflns_limit_l_max 13
_diffrn_reflns_limit_l_min -13
_diffrn_reflns_number 32831
_diffrn_reflns_theta_full 26.57
_diffrn_reflns_theta_max 26.57
_diffrn_reflns_theta_min 1.97
_exptl_absorpt_coefficient_mu 0.986
_exptl_absorpt_correction_T_max 0.8662
_exptl_absorpt_correction_T_min 0.7303
_exptl_absorpt_correction_type multi-scan
_exptl_absorpt_process_details SADABS
_exptl_crystal_colour colorless
_exptl_crystal_density_diffrn 1.145
_exptl_crystal_density_method 'not measured'
_exptl_crystal_description blocks
_exptl_crystal_F_000 1528
_exptl_crystal_size_max 0.34
_exptl_crystal_size_mid 0.22
_exptl_crystal_size_min 0.15
_platon_squeeze_details
;
;
_refine_diff_density_max 1.158
_refine_diff_density_min -0.457
_refine_diff_density_rms 0.109
_refine_ls_extinction_coef none
_refine_ls_goodness_of_fit_ref 1.097
_refine_ls_hydrogen_treatment constr
_refine_ls_matrix_type full
_refine_ls_number_parameters 368
_refine_ls_number_reflns 8603
_refine_ls_number_restraints 0
_refine_ls_restrained_S_all 1.097
_refine_ls_R_factor_all 0.0785
_refine_ls_R_factor_gt 0.0647
_refine_ls_shift/su_max 0.001
_refine_ls_shift/su_mean 0.000
_refine_ls_structure_factor_coef Fsqd
_refine_ls_weighting_details 'calc w=1/[\s^2^(Fo^2^)+(0.0735P)^2^+5.4970P] where P=(Fo^2^+2Fc^2^)/3'
_refine_ls_weighting_scheme calc
_refine_ls_wR_factor_gt 0.1449
_refine_ls_wR_factor_ref 0.1510
_reflns_number_gt 7091
_reflns_number_total 8603
_reflns_threshold_expression >2sigma(I)
_cod_data_source_file c8dt00315g4.cif
_cod_data_source_block 1136j
_cod_depositor_comments
;
The following automatic conversions were performed:

'_symmetry_cell_setting' value 'Monoclinic' changed to 'monoclinic'
according to
/home/data/users/saulius/crontab/automatic-downloads/rss-feeds/RSC/lib/dictionaries/cif_core.dic
dictionary named 'cif_core.dic' version 2.4.2 from 2011-04-26.

Automatic conversion script
Id: cif_fix_values 4973 2017-02-22 13:04:09Z antanas 

 Adding full bibliography for 7045912--7045917.cif.
;
_cod_original_sg_symbol_H-M P2(1)/n
_cod_database_code 7045914

loop_
_symmetry_equiv_pos_as_xyz
'x, y, z'
'-x+1/2, y+1/2, -z+1/2'
'-x, -y, -z'
'x-1/2, -y-1/2, z-1/2'

loop_
_atom_site_label
_atom_site_type_symbol
_atom_site_fract_x
_atom_site_fract_y
_atom_site_fract_z
_atom_site_U_iso_or_equiv
_atom_site_adp_type
_atom_site_occupancy
_atom_site_symmetry_multiplicity
_atom_site_calc_flag
_atom_site_refinement_flags
Ge1 Ge 0.78877(3) 0.079001(10) 0.19036(3) 0.01794(12) Uani 1 1 d .
Si1 Si 0.60170(9) 0.04729(3) 0.22366(9) 0.0200(2) Uani 1 1 d .
Si2 Si 0.88406(10) 0.13509(3) 0.28340(9) 0.0194(2) Uani 1 1 d .
Si3 Si 0.82552(10) 0.16457(3) 0.08870(9) 0.0217(2) Uani 1 1 d .
Si4 Si 0.81070(10) 0.10564(3) -0.00917(9) 0.0203(2) Uani 1 1 d .
Si5 Si 0.81004(12) 0.16246(3) 0.45954(10) 0.0289(3) Uani 1 1 d .
Si6 Si 1.09910(11) 0.12513(3) 0.34005(11) 0.0291(3) Uani 1 1 d .
Si7 Si 0.95513(13) 0.21046(3) 0.01317(11) 0.0332(3) Uani 1 1 d .
Si8 Si 0.61964(11) 0.18704(3) 0.07613(11) 0.0291(3) Uani 1 1 d .
C1 C 0.8315(3) 0.02538(10) 0.2278(3) 0.0193(7) Uani 1 1 d .
C2 C 0.7204(3) 0.00812(10) 0.2367(3) 0.0197(7) Uani 1 1 d .
C3 C 0.6982(3) -0.03240(10) 0.2477(3) 0.0197(7) Uani 1 1 d .
C4 C 0.6117(3) -0.04601(10) 0.3248(3) 0.0223(8) Uani 1 1 d .
H4 H 0.5680 -0.0288 0.3711 0.027 Uiso 1 1 calc R
C5 C 0.5892(4) -0.08375(11) 0.3345(4) 0.0281(9) Uani 1 1 d .
H5 H 0.5312 -0.0923 0.3881 0.034 Uiso 1 1 calc R
C6 C 0.6507(4) -0.10931(11) 0.2665(4) 0.0290(9) Uani 1 1 d .
H6 H 0.6353 -0.1354 0.2735 0.035 Uiso 1 1 calc R
C7 C 0.7349(4) -0.09648(11) 0.1881(4) 0.0299(9) Uani 1 1 d .
H7 H 0.7767 -0.1138 0.1406 0.036 Uiso 1 1 calc R
C8 C 0.7582(4) -0.05851(11) 0.1789(4) 0.0267(8) Uani 1 1 d .
H8 H 0.8161 -0.0501 0.1248 0.032 Uiso 1 1 calc R
C9 C 0.9575(3) 0.00874(10) 0.2450(3) 0.0197(7) Uani 1 1 d .
C10 C 0.9947(4) -0.01367(10) 0.3481(3) 0.0234(8) Uani 1 1 d .
H10 H 0.9353 -0.0207 0.4024 0.028 Uiso 1 1 calc R
C11 C 1.1166(4) -0.02581(11) 0.3722(4) 0.0298(9) Uani 1 1 d .
H11 H 1.1407 -0.0406 0.4435 0.036 Uiso 1 1 calc R
C12 C 1.2040(4) -0.01639(12) 0.2921(4) 0.0339(10) Uani 1 1 d .
H12 H 1.2881 -0.0244 0.3093 0.041 Uiso 1 1 calc R
C13 C 1.1680(4) 0.00452(12) 0.1882(4) 0.0352(10) Uani 1 1 d .
H13 H 1.2265 0.0101 0.1313 0.042 Uiso 1 1 calc R
C14 C 1.0472(4) 0.01747(11) 0.1660(4) 0.0276(9) Uani 1 1 d .
H14 H 1.0245 0.0327 0.0952 0.033 Uiso 1 1 calc R
C15 C 0.5280(4) 0.05555(12) 0.3706(4) 0.0315(9) Uani 1 1 d .
H15A H 0.4852 0.0798 0.3657 0.047 Uiso 1 1 calc R
H15B H 0.5927 0.0555 0.4414 0.047 Uiso 1 1 calc R
H15C H 0.4676 0.0356 0.3811 0.047 Uiso 1 1 calc R
C16 C 0.4743(4) 0.04214(12) 0.0925(4) 0.0304(9) Uani 1 1 d .
H16A H 0.4339 0.0177 0.0982 0.046 Uiso 1 1 calc R
H16B H 0.5099 0.0439 0.0133 0.046 Uiso 1 1 calc R
H16C H 0.4126 0.0621 0.0975 0.046 Uiso 1 1 calc R
C17 C 0.9552(4) 0.09135(12) -0.0793(4) 0.0264(8) Uani 1 1 d .
H17A H 0.9502 0.0647 -0.1007 0.040 Uiso 1 1 calc R
H17B H 1.0285 0.0958 -0.0193 0.040 Uiso 1 1 calc R
H17C H 0.9623 0.1061 -0.1543 0.040 Uiso 1 1 calc R
C18 C 0.6739(4) 0.09781(12) -0.1293(4) 0.0306(9) Uani 1 1 d .
H18A H 0.6847 0.1126 -0.2035 0.046 Uiso 1 1 calc R
H18B H 0.5970 0.1055 -0.0958 0.046 Uiso 1 1 calc R
H18C H 0.6685 0.0712 -0.1513 0.046 Uiso 1 1 calc R
C19 C 0.6372(5) 0.15932(13) 0.4652(5) 0.0418(11) Uani 1 1 d .
H19A H 0.6164 0.1689 0.5452 0.063 Uiso 1 1 calc R
H19B H 0.6107 0.1332 0.4556 0.063 Uiso 1 1 calc R
H19C H 0.5943 0.1743 0.3979 0.063 Uiso 1 1 calc R
C20 C 0.8838(6) 0.14022(14) 0.6060(4) 0.0484(13) Uani 1 1 d .
H20A H 0.8497 0.1515 0.6774 0.073 Uiso 1 1 calc R
H20B H 0.9742 0.1442 0.6132 0.073 Uiso 1 1 calc R
H20C H 0.8660 0.1133 0.6040 0.073 Uiso 1 1 calc R
C21 C 0.8551(5) 0.21316(11) 0.4648(4) 0.0370(10) Uani 1 1 d .
H21A H 0.8200 0.2255 0.3881 0.055 Uiso 1 1 calc R
H21B H 0.9462 0.2153 0.4731 0.055 Uiso 1 1 calc R
H21C H 0.8227 0.2252 0.5360 0.055 Uiso 1 1 calc R
C22 C 1.1164(4) 0.08415(11) 0.4476(4) 0.0338(10) Uani 1 1 d .
H22A H 1.2050 0.0801 0.4750 0.051 Uiso 1 1 calc R
H22B H 1.0817 0.0618 0.4044 0.051 Uiso 1 1 calc R
H22C H 1.0716 0.0891 0.5199 0.051 Uiso 1 1 calc R
C23 C 1.1746(5) 0.16693(14) 0.4213(6) 0.0557(15) Uani 1 1 d .
H23A H 1.1314 0.1730 0.4938 0.084 Uiso 1 1 calc R
H23B H 1.1695 0.1883 0.3644 0.084 Uiso 1 1 calc R
H23C H 1.2623 0.1613 0.4483 0.084 Uiso 1 1 calc R
C24 C 1.1888(4) 0.11441(14) 0.2052(5) 0.0419(12) Uani 1 1 d .
H24A H 1.2783 0.1143 0.2333 0.063 Uiso 1 1 calc R
H24B H 1.1710 0.1336 0.1410 0.063 Uiso 1 1 calc R
H24C H 1.1638 0.0898 0.1711 0.063 Uiso 1 1 calc R
C25 C 0.8647(6) 0.23945(17) -0.1092(6) 0.0686(19) Uani 1 1 d .
H25A H 0.7998 0.2534 -0.0723 0.103 Uiso 1 1 calc R
H25B H 0.8258 0.2231 -0.1749 0.103 Uiso 1 1 calc R
H25C H 0.9211 0.2570 -0.1445 0.103 Uiso 1 1 calc R
C26 C 1.0875(5) 0.18947(15) -0.0654(6) 0.0582(16) Uani 1 1 d .
H26A H 1.1366 0.2096 -0.0977 0.087 Uiso 1 1 calc R
H26B H 1.0532 0.1734 -0.1340 0.087 Uiso 1 1 calc R
H26C H 1.1410 0.1746 -0.0052 0.087 Uiso 1 1 calc R
C27 C 1.0202(9) 0.2404(2) 0.1426(6) 0.111(4) Uani 1 1 d .
H27A H 1.0795 0.2582 0.1128 0.166 Uiso 1 1 calc R
H27B H 1.0632 0.2248 0.2082 0.166 Uiso 1 1 calc R
H27C H 0.9526 0.2542 0.1756 0.166 Uiso 1 1 calc R
C28 C 0.6121(5) 0.23128(13) 0.1674(4) 0.0416(11) Uani 1 1 d .
H28A H 0.6635 0.2505 0.1334 0.062 Uiso 1 1 calc R
H28B H 0.6433 0.2266 0.2544 0.062 Uiso 1 1 calc R
H28C H 0.5254 0.2399 0.1624 0.062 Uiso 1 1 calc R
C29 C 0.5594(5) 0.19732(15) -0.0894(4) 0.0456(12) Uani 1 1 d .
H29A H 0.4700 0.2029 -0.0948 0.068 Uiso 1 1 calc R
H29B H 0.5728 0.1755 -0.1411 0.068 Uiso 1 1 calc R
H29C H 0.6039 0.2189 -0.1187 0.068 Uiso 1 1 calc R
C30 C 0.5100(4) 0.15161(13) 0.1326(5) 0.0403(11) Uani 1 1 d .
H30A H 0.5459 0.1416 0.2128 0.061 Uiso 1 1 calc R
H30B H 0.4971 0.1312 0.0722 0.061 Uiso 1 1 calc R
H30C H 0.4299 0.1636 0.1421 0.061 Uiso 1 1 calc R

loop_
_atom_site_aniso_label
_atom_site_aniso_U_11
_atom_site_aniso_U_22
_atom_site_aniso_U_33
_atom_site_aniso_U_23
_atom_site_aniso_U_13
_atom_site_aniso_U_12
Ge1 0.0153(2) 0.0237(2) 0.0151(2) 0.00047(14) 0.00288(14) -0.00106(14)
Si1 0.0139(5) 0.0267(5) 0.0203(5) -0.0020(4) 0.0061(4) -0.0012(4)
Si2 0.0202(5) 0.0246(5) 0.0128(5) 0.0013(4) -0.0003(4) -0.0028(4)
Si3 0.0234(6) 0.0256(5) 0.0162(5) 0.0041(4) 0.0021(4) 0.0002(4)
Si4 0.0178(5) 0.0296(5) 0.0136(5) 0.0013(4) 0.0019(4) 0.0010(4)
Si5 0.0442(7) 0.0268(6) 0.0160(5) -0.0017(4) 0.0042(5) -0.0028(5)
Si6 0.0232(6) 0.0307(6) 0.0311(6) 0.0058(5) -0.0073(5) -0.0063(4)
Si7 0.0461(8) 0.0306(6) 0.0241(6) 0.0048(5) 0.0085(5) -0.0082(5)
Si8 0.0296(6) 0.0330(6) 0.0240(6) 0.0015(5) -0.0002(5) 0.0086(5)
C1 0.0224(19) 0.0205(18) 0.0153(17) 0.0002(14) 0.0028(14) -0.0010(14)
C2 0.0159(18) 0.0269(19) 0.0169(18) 0.0004(14) 0.0041(14) -0.0010(14)
C3 0.0138(18) 0.0275(19) 0.0179(18) 0.0018(14) 0.0015(14) -0.0008(14)
C4 0.0187(19) 0.030(2) 0.0184(19) 0.0003(15) 0.0036(15) -0.0035(15)
C5 0.025(2) 0.037(2) 0.022(2) 0.0032(16) 0.0034(16) -0.0065(16)
C6 0.025(2) 0.026(2) 0.035(2) 0.0018(17) -0.0022(18) -0.0043(16)
C7 0.024(2) 0.033(2) 0.033(2) -0.0051(17) 0.0024(17) 0.0011(16)
C8 0.024(2) 0.031(2) 0.027(2) -0.0008(16) 0.0100(17) -0.0020(16)
C9 0.0185(19) 0.0216(18) 0.0181(18) -0.0021(14) -0.0011(14) -0.0007(14)
C10 0.026(2) 0.026(2) 0.0172(18) -0.0011(15) -0.0024(15) 0.0008(15)
C11 0.024(2) 0.034(2) 0.030(2) -0.0026(17) -0.0057(17) 0.0050(16)
C12 0.018(2) 0.035(2) 0.047(3) -0.0117(19) -0.0061(19) 0.0054(16)
C13 0.016(2) 0.045(3) 0.046(3) 0.000(2) 0.0118(19) -0.0025(17)
C14 0.017(2) 0.034(2) 0.033(2) 0.0055(17) 0.0071(16) -0.0009(15)
C15 0.029(2) 0.037(2) 0.032(2) -0.0038(18) 0.0174(18) 0.0006(17)
C16 0.0158(19) 0.038(2) 0.037(2) -0.0066(18) 0.0012(17) 0.0014(16)
C17 0.022(2) 0.038(2) 0.0186(19) 0.0011(16) 0.0035(16) 0.0010(16)
C18 0.023(2) 0.046(3) 0.021(2) -0.0052(18) -0.0043(16) 0.0014(17)
C19 0.047(3) 0.044(3) 0.038(3) -0.010(2) 0.018(2) -0.005(2)
C20 0.087(4) 0.044(3) 0.015(2) -0.0009(19) 0.006(2) 0.009(3)
C21 0.047(3) 0.029(2) 0.034(2) -0.0061(18) -0.003(2) -0.0018(19)
C22 0.037(3) 0.030(2) 0.031(2) 0.0048(17) -0.0125(19) -0.0022(17)
C23 0.041(3) 0.040(3) 0.080(4) -0.002(3) -0.022(3) -0.011(2)
C24 0.019(2) 0.061(3) 0.046(3) 0.018(2) 0.002(2) -0.0014(19)
C25 0.057(4) 0.071(4) 0.083(5) 0.054(3) 0.027(3) 0.021(3)
C26 0.048(3) 0.051(3) 0.080(4) 0.026(3) 0.024(3) 0.003(2)
C27 0.190(10) 0.101(6) 0.048(4) -0.022(4) 0.042(5) -0.101(6)
C28 0.052(3) 0.038(3) 0.034(3) -0.002(2) 0.000(2) 0.014(2)
C29 0.046(3) 0.055(3) 0.034(3) 0.003(2) -0.009(2) 0.016(2)
C30 0.029(2) 0.048(3) 0.045(3) -0.002(2) 0.008(2) 0.006(2)

loop_
_atom_type_symbol
_atom_type_description
_atom_type_scat_dispersion_real
_atom_type_scat_dispersion_imag
_atom_type_scat_source
C C 0.0033 0.0016 'International Tables Vol C Tables 4.2.6.8 and 6.1.1.4'
H H 0.0000 0.0000 'International Tables Vol C Tables 4.2.6.8 and 6.1.1.4'
Si Si 0.0817 0.0704 'International Tables Vol C Tables 4.2.6.8 and 6.1.1.4'
Ge Ge 0.1547 1.8001 'International Tables Vol C Tables 4.2.6.8 and 6.1.1.4'

loop_
_geom_angle_atom_site_label_1
_geom_angle_atom_site_label_2
_geom_angle_atom_site_label_3
_geom_angle
C1 Ge1 Si1 72.15(11)
C1 Ge1 Si4 121.30(10)
Si1 Ge1 Si4 119.68(4)
C1 Ge1 Si2 129.02(11)
Si1 Ge1 Si2 131.33(4)
Si4 Ge1 Si2 88.17(4)
C16 Si1 C15 108.4(2)
C16 Si1 C2 114.71(17)
C15 Si1 C2 113.49(18)
C16 Si1 Ge1 119.73(14)
C15 Si1 Ge1 119.90(14)
C2 Si1 Ge1 77.59(11)
Si5 Si2 Si6 105.15(6)
Si5 Si2 Si3 116.95(6)
Si6 Si2 Si3 117.09(6)
Si5 Si2 Ge1 120.95(5)
Si6 Si2 Ge1 110.12(5)
Si3 Si2 Ge1 86.42(4)
Si8 Si3 Si4 105.18(6)
Si8 Si3 Si7 109.52(6)
Si4 Si3 Si7 118.61(6)
Si8 Si3 Si2 111.10(6)
Si4 Si3 Si2 90.12(5)
Si7 Si3 Si2 120.34(6)
C17 Si4 C18 107.63(19)
C17 Si4 Si3 114.01(14)
C18 Si4 Si3 117.04(14)
C17 Si4 Ge1 115.14(13)
C18 Si4 Ge1 114.75(14)
Si3 Si4 Ge1 87.54(5)
C20 Si5 C19 106.2(3)
C20 Si5 C21 107.4(2)
C19 Si5 C21 108.2(2)
C20 Si5 Si2 111.10(16)
C19 Si5 Si2 115.27(15)
C21 Si5 Si2 108.40(16)
C22 Si6 C23 108.8(2)
C22 Si6 C24 107.5(2)
C23 Si6 C24 107.1(3)
C22 Si6 Si2 107.99(15)
C23 Si6 Si2 111.48(18)
C24 Si6 Si2 113.77(15)
C27 Si7 C25 110.2(4)
C27 Si7 C26 109.2(4)
C25 Si7 C26 105.1(3)
C27 Si7 Si3 109.3(2)
C25 Si7 Si3 110.4(2)
C26 Si7 Si3 112.63(17)
C28 Si8 C29 108.1(2)
C28 Si8 C30 109.4(2)
C29 Si8 C30 106.2(2)
C28 Si8 Si3 110.68(17)
C29 Si8 Si3 110.41(17)
C30 Si8 Si3 112.01(15)
C2 C1 C9 127.9(3)
C2 C1 Ge1 105.2(3)
C9 C1 Ge1 126.9(3)
C1 C2 C3 127.1(3)
C1 C2 Si1 104.7(3)
C3 C2 Si1 128.2(3)
C8 C3 C4 117.6(3)
C8 C3 C2 121.6(3)
C4 C3 C2 120.8(3)
C5 C4 C3 121.2(4)
C4 C5 C6 120.4(4)
C7 C6 C5 119.4(4)
C8 C7 C6 120.3(4)
C7 C8 C3 121.1(4)
C14 C9 C10 117.4(4)
C14 C9 C1 121.5(3)
C10 C9 C1 120.8(3)
C11 C10 C9 121.0(4)
C10 C11 C12 120.1(4)
C13 C12 C11 119.6(4)
C12 C13 C14 120.2(4)
C13 C14 C9 121.5(4)

loop_
_geom_bond_atom_site_label_1
_geom_bond_atom_site_label_2
_geom_bond_distance
Ge1 C1 2.002(4)
Ge1 Si1 2.3758(12)
Ge1 Si4 2.3984(12)
Ge1 Si2 2.4217(12)
Si1 C16 1.876(4)
Si1 C15 1.879(4)
Si1 C2 1.892(4)
Si2 Si5 2.3605(15)
Si2 Si6 2.3608(16)
Si2 Si3 2.3818(15)
Si3 Si8 2.3512(16)
Si3 Si4 2.3557(16)
Si3 Si7 2.3586(16)
Si4 C17 1.878(4)
Si4 C18 1.880(4)
Si5 C20 1.873(5)
Si5 C19 1.875(5)
Si5 C21 1.875(4)
Si6 C22 1.869(4)
Si6 C23 1.875(5)
Si6 C24 1.878(5)
Si7 C27 1.841(6)
Si7 C25 1.872(5)
Si7 C26 1.895(5)
Si8 C28 1.871(5)
Si8 C29 1.877(5)
Si8 C30 1.880(5)
C1 C2 1.361(5)
C1 C9 1.476(5)
C2 C3 1.475(5)
C3 C8 1.397(5)
C3 C4 1.406(5)
C4 C5 1.376(5)
C5 C6 1.387(6)
C6 C7 1.387(6)
C7 C8 1.385(6)
C9 C14 1.395(5)
C9 C10 1.398(5)
C10 C11 1.382(6)
C11 C12 1.390(6)
C12 C13 1.373(6)
C13 C14 1.379(6)

loop_
_geom_torsion_atom_site_label_1
_geom_torsion_atom_site_label_2
_geom_torsion_atom_site_label_3
_geom_torsion_atom_site_label_4
_geom_torsion
C1 Ge1 Si1 C16 -114.71(19)
Si4 Ge1 Si1 C16 1.70(16)
Si2 Ge1 Si1 C16 118.59(16)
C1 Ge1 Si1 C15 107.0(2)
Si4 Ge1 Si1 C15 -136.62(17)
Si2 Ge1 Si1 C15 -19.73(18)
C1 Ge1 Si1 C2 -3.17(15)
Si4 Ge1 Si1 C2 113.24(12)
Si2 Ge1 Si1 C2 -129.87(12)
C1 Ge1 Si2 Si5 -89.95(14)
Si1 Ge1 Si2 Si5 10.84(8)
Si4 Ge1 Si2 Si5 140.01(6)
C1 Ge1 Si2 Si6 33.01(14)
Si1 Ge1 Si2 Si6 133.80(6)
Si4 Ge1 Si2 Si6 -97.03(5)
C1 Ge1 Si2 Si3 150.58(13)
Si1 Ge1 Si2 Si3 -108.62(5)
Si4 Ge1 Si2 Si3 20.55(4)
Si5 Si2 Si3 Si8 -37.68(8)
Si6 Si2 Si3 Si8 -163.78(6)
Ge1 Si2 Si3 Si8 85.42(6)
Si5 Si2 Si3 Si4 -144.03(6)
Si6 Si2 Si3 Si4 89.87(6)
Ge1 Si2 Si3 Si4 -20.93(4)
Si5 Si2 Si3 Si7 92.18(8)
Si6 Si2 Si3 Si7 -33.92(9)
Ge1 Si2 Si3 Si7 -144.71(6)
Si8 Si3 Si4 C17 152.67(14)
Si7 Si3 Si4 C17 29.82(16)
Si2 Si3 Si4 C17 -95.39(14)
Si8 Si3 Si4 C18 25.84(17)
Si7 Si3 Si4 C18 -97.01(17)
Si2 Si3 Si4 C18 137.77(16)
Si8 Si3 Si4 Ge1 -90.82(5)
Si7 Si3 Si4 Ge1 146.33(6)
Si2 Si3 Si4 Ge1 21.12(4)
C1 Ge1 Si4 C17 -41.2(2)
Si1 Ge1 Si4 C17 -127.38(15)
Si2 Ge1 Si4 C17 94.68(15)
C1 Ge1 Si4 C18 84.6(2)
Si1 Ge1 Si4 C18 -1.60(16)
Si2 Ge1 Si4 C18 -139.54(15)
C1 Ge1 Si4 Si3 -156.64(13)
Si1 Ge1 Si4 Si3 117.17(5)
Si2 Ge1 Si4 Si3 -20.76(4)
Si6 Si2 Si5 C20 -39.7(2)
Si3 Si2 Si5 C20 -171.5(2)
Ge1 Si2 Si5 C20 85.6(2)
Si6 Si2 Si5 C19 -160.51(18)
Si3 Si2 Si5 C19 67.67(19)
Ge1 Si2 Si5 C19 -35.22(19)
Si6 Si2 Si5 C21 78.10(17)
Si3 Si2 Si5 C21 -53.71(18)
Ge1 Si2 Si5 C21 -156.60(17)
Si5 Si2 Si6 C22 74.77(16)
Si3 Si2 Si6 C22 -153.50(16)
Ge1 Si2 Si6 C22 -57.03(16)
Si5 Si2 Si6 C23 -44.7(2)
Si3 Si2 Si6 C23 87.0(2)
Ge1 Si2 Si6 C23 -176.5(2)
Si5 Si2 Si6 C24 -165.97(17)
Si3 Si2 Si6 C24 -34.24(19)
Ge1 Si2 Si6 C24 62.23(18)
Si8 Si3 Si7 C27 90.9(4)
Si4 Si3 Si7 C27 -148.4(4)
Si2 Si3 Si7 C27 -39.6(4)
Si8 Si3 Si7 C25 -30.4(2)
Si4 Si3 Si7 C25 90.3(2)
Si2 Si3 Si7 C25 -160.9(2)
Si8 Si3 Si7 C26 -147.5(2)
Si4 Si3 Si7 C26 -26.8(2)
Si2 Si3 Si7 C26 82.0(2)
Si4 Si3 Si8 C28 172.93(17)
Si7 Si3 Si8 C28 -58.56(18)
Si2 Si3 Si8 C28 76.78(18)
Si4 Si3 Si8 C29 -67.48(19)
Si7 Si3 Si8 C29 61.0(2)
Si2 Si3 Si8 C29 -163.62(19)
Si4 Si3 Si8 C30 50.60(18)
Si7 Si3 Si8 C30 179.11(17)
Si2 Si3 Si8 C30 -45.55(18)
Si1 Ge1 C1 C2 4.5(2)
Si4 Ge1 C1 C2 -109.9(2)
Si2 Ge1 C1 C2 133.7(2)
Si1 Ge1 C1 C9 -174.2(3)
Si4 Ge1 C1 C9 71.4(3)
Si2 Ge1 C1 C9 -45.0(4)
C9 C1 C2 C3 -9.6(6)
Ge1 C1 C2 C3 171.8(3)
C9 C1 C2 Si1 173.1(3)
Ge1 C1 C2 Si1 -5.5(3)
C16 Si1 C2 C1 121.8(3)
C15 Si1 C2 C1 -112.9(3)
Ge1 Si1 C2 C1 4.6(2)
C16 Si1 C2 C3 -55.4(4)
C15 Si1 C2 C3 69.9(4)
Ge1 Si1 C2 C3 -172.7(3)
C1 C2 C3 C8 -40.9(6)
Si1 C2 C3 C8 135.8(3)
C1 C2 C3 C4 141.6(4)
Si1 C2 C3 C4 -41.8(5)
C8 C3 C4 C5 1.5(6)
C2 C3 C4 C5 179.2(3)
C3 C4 C5 C6 -0.9(6)
C4 C5 C6 C7 -0.2(6)
C5 C6 C7 C8 0.6(6)
C6 C7 C8 C3 0.1(6)
C4 C3 C8 C7 -1.1(6)
C2 C3 C8 C7 -178.8(4)
C2 C1 C9 C14 137.8(4)
Ge1 C1 C9 C14 -43.8(5)
C2 C1 C9 C10 -48.2(6)
Ge1 C1 C9 C10 130.2(3)
C14 C9 C10 C11 1.7(6)
C1 C9 C10 C11 -172.6(3)
C9 C10 C11 C12 -1.2(6)
C10 C11 C12 C13 -1.0(6)
C11 C12 C13 C14 2.8(7)
C12 C13 C14 C9 -2.3(7)
C10 C9 C14 C13 0.1(6)
C1 C9 C14 C13 174.3(4)

loop_
_platon_squeeze_void_nr
_platon_squeeze_void_average_x
_platon_squeeze_void_average_y
_platon_squeeze_void_average_z
_platon_squeeze_void_volume
_platon_squeeze_void_count_electrons
_platon_squeeze_void_content
1 0.237 0.695 0.769 11 1 ' '
2 0.208 0.717 0.342 8 0 ' '
3 0.263 0.195 0.731 11 1 ' '
4 0.291 0.217 0.158 8 0 ' '
5 0.708 0.783 0.842 8 0 ' '
6 0.737 0.805 0.269 11 1 ' '
7 0.763 0.305 0.231 11 1 ' '
8 0.791 0.283 0.658 8 0 ' '
